data_7233207
loop_
_publ_author_name
'Kazin, Pavel E.'
'Zykin, Mikhail A.'
'Jesche, Anton'
'Seidler, Maximilian L.'
'Tafeenko, Victor A.'
'Eliseev, Andrey A.'
'Trusov, Lev A.'
'Jansen, Martin'

_publ_section_title
;
 Manifestation of strong magnetic and giant Raman anisotropy in single
 crystals of Cu for H substituted strontium hydroxyapatite
;
_journal_issue 33
_journal_name_full CrystEngComm
_journal_page_first 4976
_journal_paper_doi 10.1039/C9CE00923J
_journal_volume 21
_journal_year 2019
_chemical_formula_structural Sr10(PO4)6(Cu0.476O0.83H(0.18-delta))2
_chemical_formula_sum 'Cu0.476 O12.83 P3 Sr5'
_chemical_formula_weight 766.6
_space_group_IT_number 176
_space_group_name_Hall '-P 6c'
_space_group_name_H-M_alt 'P 63/m'
_symmetry_cell_setting hexagonal
_symmetry_Int_Tables_number 176
_symmetry_space_group_name_Hall '-P 6c'
_symmetry_space_group_name_H-M 'P 63/m'
_audit_update_record
;
2019-05-30 deposited with the CCDC.    2019-07-18 downloaded from the CCDC.
;
_cell_angle_alpha 90
_cell_angle_beta 90
_cell_angle_gamma 120
_cell_formula_units_Z 2
_cell_length_a 9.7993(4)
_cell_length_b 9.7993(4)
_cell_length_c 7.2938(3)
_cell_measurement_reflns_used 13445
_cell_measurement_temperature 293
_cell_measurement_theta_max 32.86
_cell_measurement_theta_min 3.68
_cell_volume 606.56(4)
_diffrn_ambient_temperature 293
_diffrn_measured_fraction_theta_full 0.98
_diffrn_measured_fraction_theta_max 0.98
_diffrn_measurement_device_type 'Bruker SMART APEX II diffractometer'
_diffrn_measurement_method 'rotation method'
_diffrn_radiation_monochromator graphite
_diffrn_radiation_probe x-ray
_diffrn_radiation_source 'X-ray tube'
_diffrn_radiation_type 'Mo K\a'
_diffrn_radiation_wavelength 0.71073
_diffrn_reflns_av_R_equivalents 0.1449
_diffrn_reflns_av_unetI/netI 0.0492
_diffrn_reflns_limit_h_max 14
_diffrn_reflns_limit_h_min -14
_diffrn_reflns_limit_k_max 14
_diffrn_reflns_limit_k_min -14
_diffrn_reflns_limit_l_max 10
_diffrn_reflns_limit_l_min -10
_diffrn_reflns_number 8162
_diffrn_reflns_theta_full 32.88
_diffrn_reflns_theta_max 32.88
_diffrn_reflns_theta_min 3.69
_diffrn_standards_decay_% none
_diffrn_standards_interval_count none
_diffrn_standards_interval_time none
_diffrn_standards_number none
_exptl_absorpt_coefficient_mu 23.118
_exptl_absorpt_correction_T_max 0.0833
_exptl_absorpt_correction_T_min 0.0512
_exptl_absorpt_correction_type multi-scan
_exptl_absorpt_process_details
;
[c.f. r.h. blessing, acta cryst. (1995), a51, 33-38]
;
_exptl_crystal_colour blue-violet
_exptl_crystal_density_diffrn 4.1972
_exptl_crystal_description 'hexagonal prism'
_exptl_crystal_F_000 703
_exptl_crystal_preparation 'Magnetic properties'
_exptl_crystal_recrystallization_method 'From the Melt'
_exptl_crystal_size_rad 0.1
_refine_diff_density_max 1.49
_refine_diff_density_min -1.97
_refine_ls_extinction_coef 1590(70)
_refine_ls_extinction_method 'B-C type 1 Gaussian isotropic (Becker & Coppens, 1974)'
_refine_ls_goodness_of_fit_gt 1.10
_refine_ls_goodness_of_fit_ref 0.97
_refine_ls_number_constraints 0
_refine_ls_number_parameters 44
_refine_ls_number_reflns 789
_refine_ls_number_restraints 0
_refine_ls_R_factor_all 0.0537
_refine_ls_R_factor_gt 0.0262
_refine_ls_shift/su_max 0.0439
_refine_ls_shift/su_mean 0.0060
_refine_ls_structure_factor_coef F
_refine_ls_weighting_details w=1/(\s^2^(F)+0.0001F^2^)
_refine_ls_weighting_scheme sigma
_refine_ls_wR_factor_gt 0.0254
_refine_ls_wR_factor_ref 0.0278
_reflns_number_gt 523
_reflns_number_total 789
_reflns_threshold_expression I>3\s(I)
_cod_data_source_file c9ce00923j2.cif
_cod_data_source_block I
_cod_depositor_comments
;
The following automatic conversions were performed:

'_diffrn_radiation_probe' value 'X-ray' changed to 'x-ray' according
to
/home/data/users/saulius/crontab/automatic-downloads/rss-feeds/RSC/lib/dictionaries/cif_core.dic
dictionary named 'cif_core.dic' version 2.4.2 from 2011-04-26.

Automatic conversion script
Id: cif_fix_values 4973 2017-02-22 13:04:09Z antanas 

 Adding full bibliography for 7233207.cif.
;
_cod_original_cell_volume 606.56(6)
_cod_database_code 7233207

loop_
_space_group_symop_id
_space_group_symop_operation_xyz
1 x,y,z
2 -y,x-y,z
3 -x+y,-x,z
4 -x,-y,z+1/2
5 y,-x+y,z+1/2
6 x-y,x,z+1/2
7 -x,-y,-z
8 y,-x+y,-z
9 x-y,x,-z
10 x,y,-z+1/2
11 -y,x-y,-z+1/2
12 -x+y,-x,-z+1/2

loop_
_atom_site_label
_atom_site_type_symbol
_atom_site_fract_x
_atom_site_fract_y
_atom_site_fract_z
_atom_site_adp_type
_atom_site_U_iso_or_equiv
_atom_site_site_symmetry_multiplicity
_atom_site_occupancy
_atom_site_calc_flag
Sr1 Sr 0.666667 0.333333 -0.00016(9) Uani 0.01161(14) 4 1 d
Sr2 Sr 0.24697(6) -0.01423(6) 0.25 Uani 0.01276(18) 6 1 d
P1 P 0.59937(17) 0.63235(16) -0.25 Uani 0.0093(4) 6 1 d
O1 O 0.6654(5) 0.5183(5) -0.25 Uani 0.0144(15) 6 1 d
O2 O 0.7365(4) 0.0855(4) 0.0783(5) Uani 0.0194(11) 12 1 d
O3 O 0.5383(5) 0.1205(5) 0.25 Uani 0.0193(16) 6 1 d
O4 O 0 0 0.25 Uani 0.030(4) 2 0.83(4) d
Cu Cu 0 0 0 Uani 0.0124(7) 2 0.476(7) d

loop_
_atom_site_aniso_label
_atom_site_aniso_type_symbol
_atom_site_aniso_U_11
_atom_site_aniso_U_22
_atom_site_aniso_U_33
_atom_site_aniso_U_12
_atom_site_aniso_U_13
_atom_site_aniso_U_23
Sr1 Sr 0.01172(17) 0.01172(17) 0.0114(3) 0.00586(8) 0 0
Sr2 Sr 0.0129(2) 0.0087(2) 0.0144(2) 0.00376(19) 0 0
P1 P 0.0101(6) 0.0073(5) 0.0122(6) 0.0056(4) 0 0
O1 O 0.0173(18) 0.0117(17) 0.021(2) 0.0120(15) 0 0
O2 O 0.0148(13) 0.0170(14) 0.0162(16) 0.0003(11) 0.0054(11) -0.0011(11)
O3 O 0.017(2) 0.0088(17) 0.030(3) 0.0054(17) 0 0
O4 O 0.015(3) 0.015(3) 0.062(8) 0.0074(16) 0 0
Cu Cu 0.0119(9) 0.0119(9) 0.0136(13) 0.0059(4) 0 0

loop_
_atom_type_symbol
_atom_type_scat_dispersion_real
_atom_type_scat_dispersion_imag
_atom_type_scat_source
Cu 0.3201 1.2651 'International Tables Vol C tables 4.2.6.8 and 6.1.1.1'
O 0.0106 0.0060 'International Tables Vol C tables 4.2.6.8 and 6.1.1.1'
P 0.1023 0.0942 'International Tables Vol C tables 4.2.6.8 and 6.1.1.1'
Sr -1.5307 3.2498 'International Tables Vol C tables 4.2.6.8 and 6.1.1.1'

loop_
_geom_angle_atom_site_label_1
_geom_angle_atom_site_label_2
_geom_angle_atom_site_label_3
_geom_angle_site_symmetry_1
_geom_angle_site_symmetry_3
_geom_angle
Sr1 Sr1 Sr1 7_655 7_665 120
Sr1 Sr1 Sr1 7_655 7_765 120
Sr1 Sr1 Sr1 7_655 10_554 90.024(9)
Sr1 Sr1 Sr1 7_655 10_555 89.976(9)
Sr1 Sr1 Sr2 7_655 . 45.687(9)
Sr1 Sr1 Sr2 7_655 2_655 81.656(10)
Sr1 Sr1 Sr2 7_655 3_665 147.476(14)
Sr1 Sr1 Sr2 7_655 4_654 48.144(7)
Sr1 Sr1 Sr2 7_655 5_664 148.025(16)
Sr1 Sr1 Sr2 7_655 6_554 79.604(9)
Sr1 Sr1 P1 7_655 . 132.210(18)
Sr1 Sr1 P1 7_655 2_655 34.65(3)
Sr1 Sr1 P1 7_655 3_665 98.71(2)
Sr1 Sr1 P1 7_655 4_665 95.00(2)
Sr1 Sr1 P1 7_655 5_555 40.115(19)
Sr1 Sr1 P1 7_655 6_655 132.61(3)
Sr1 Sr1 O1 7_655 . 127.58(7)
Sr1 Sr1 O1 7_655 2_655 52.15(12)
Sr1 Sr1 O1 7_655 3_665 90.26(9)
Sr1 Sr1 O2 7_655 . 43.31(5)
Sr1 Sr1 O2 7_655 2_655 158.84(10)
Sr1 Sr1 O2 7_655 3_665 78.16(7)
Sr1 Sr1 O3 7_655 . 45.47(7)
Sr1 Sr1 O3 7_655 2_655 106.12(15)
Sr1 Sr1 O3 7_655 3_665 115.00(9)
Sr1 Sr1 Sr1 7_665 7_765 120
Sr1 Sr1 Sr1 7_665 10_554 90.024(9)
Sr1 Sr1 Sr1 7_665 10_555 89.976(9)
Sr1 Sr1 Sr2 7_665 . 81.655(10)
Sr1 Sr1 Sr2 7_665 2_655 147.476(15)
Sr1 Sr1 Sr2 7_665 3_665 45.687(11)
Sr1 Sr1 Sr2 7_665 4_654 148.025(15)
Sr1 Sr1 Sr2 7_665 5_664 79.604(12)
Sr1 Sr1 Sr2 7_665 6_554 48.143(10)
Sr1 Sr1 P1 7_665 . 34.65(2)
Sr1 Sr1 P1 7_665 2_655 98.71(4)
Sr1 Sr1 P1 7_665 3_665 132.21(3)
Sr1 Sr1 P1 7_665 4_665 40.11(2)
Sr1 Sr1 P1 7_665 5_555 132.61(3)
Sr1 Sr1 P1 7_665 6_655 95.00(4)
Sr1 Sr1 O1 7_665 . 52.15(10)
Sr1 Sr1 O1 7_665 2_655 90.26(16)
Sr1 Sr1 O1 7_665 3_665 127.58(12)
Sr1 Sr1 O2 7_665 . 158.84(6)
Sr1 Sr1 O2 7_665 2_655 78.16(10)
Sr1 Sr1 O2 7_665 3_665 43.31(7)
Sr1 Sr1 O3 7_665 . 106.12(14)
Sr1 Sr1 O3 7_665 2_655 115.00(17)
Sr1 Sr1 O3 7_665 3_665 45.47(13)
Sr1 Sr1 Sr1 7_765 10_554 90.024(9)
Sr1 Sr1 Sr1 7_765 10_555 89.976(9)
Sr1 Sr1 Sr2 7_765 . 147.476(14)
Sr1 Sr1 Sr2 7_765 2_655 45.687(8)
Sr1 Sr1 Sr2 7_765 3_665 81.656(11)
Sr1 Sr1 Sr2 7_765 4_654 79.604(8)
Sr1 Sr1 Sr2 7_765 5_664 48.144(10)
Sr1 Sr1 Sr2 7_765 6_554 148.025(14)
Sr1 Sr1 P1 7_765 . 98.71(2)
Sr1 Sr1 P1 7_765 2_655 132.21(3)
Sr1 Sr1 P1 7_765 3_665 34.653(16)
Sr1 Sr1 P1 7_765 4_665 132.61(2)
Sr1 Sr1 P1 7_765 5_555 95.00(2)
Sr1 Sr1 P1 7_765 6_655 40.11(3)
Sr1 Sr1 O1 7_765 . 90.26(9)
Sr1 Sr1 O1 7_765 2_655 127.58(10)
Sr1 Sr1 O1 7_765 3_665 52.15(9)
Sr1 Sr1 O2 7_765 . 78.16(5)
Sr1 Sr1 O2 7_765 2_655 43.31(10)
Sr1 Sr1 O2 7_765 3_665 158.84(7)
Sr1 Sr1 O3 7_765 . 115.00(11)
Sr1 Sr1 O3 7_765 2_655 45.47(7)
Sr1 Sr1 O3 7_765 3_665 106.12(12)
Sr1 Sr1 Sr1 10_554 10_555 180.0(5)
Sr1 Sr1 Sr2 10_554 . 115.598(8)
Sr1 Sr1 Sr2 10_554 2_655 115.598(9)
Sr1 Sr1 Sr2 10_554 3_665 115.598(9)
Sr1 Sr1 Sr2 10_554 4_654 63.310(9)
Sr1 Sr1 Sr2 10_554 5_664 63.310(9)
Sr1 Sr1 Sr2 10_554 6_554 63.310(10)
Sr1 Sr1 P1 10_554 . 61.160(16)
Sr1 Sr1 P1 10_554 2_655 61.160(14)
Sr1 Sr1 P1 10_554 3_665 61.160(19)
Sr1 Sr1 P1 10_554 4_665 123.18(2)
Sr1 Sr1 P1 10_554 5_555 123.18(2)
Sr1 Sr1 P1 10_554 6_655 123.182(17)
Sr1 Sr1 O1 10_554 . 44.94(8)
Sr1 Sr1 O1 10_554 2_655 44.94(6)
Sr1 Sr1 O1 10_554 3_665 44.94(11)
Sr1 Sr1 O2 10_554 . 101.41(7)
Sr1 Sr1 O2 10_554 2_655 101.41(7)
Sr1 Sr1 O2 10_554 3_665 101.41(7)
Sr1 Sr1 O3 10_554 . 135.09(6)
Sr1 Sr1 O3 10_554 2_655 135.09(7)
Sr1 Sr1 O3 10_554 3_665 135.09(12)
Sr1 Sr1 Sr2 10_555 . 64.402(8)
Sr1 Sr1 Sr2 10_555 2_655 64.402(9)
Sr1 Sr1 Sr2 10_555 3_665 64.402(9)
Sr1 Sr1 Sr2 10_555 4_654 116.690(9)
Sr1 Sr1 Sr2 10_555 5_664 116.690(9)
Sr1 Sr1 Sr2 10_555 6_554 116.690(10)
Sr1 Sr1 P1 10_555 . 118.840(16)
Sr1 Sr1 P1 10_555 2_655 118.840(14)
Sr1 Sr1 P1 10_555 3_665 118.840(19)
Sr1 Sr1 P1 10_555 4_665 56.82(2)
Sr1 Sr1 P1 10_555 5_555 56.82(2)
Sr1 Sr1 P1 10_555 6_655 56.818(17)
Sr1 Sr1 O1 10_555 . 135.06(8)
Sr1 Sr1 O1 10_555 2_655 135.06(6)
Sr1 Sr1 O1 10_555 3_665 135.06(11)
Sr1 Sr1 O2 10_555 . 78.59(7)
Sr1 Sr1 O2 10_555 2_655 78.59(7)
Sr1 Sr1 O2 10_555 3_665 78.59(7)
Sr1 Sr1 O3 10_555 . 44.91(6)
Sr1 Sr1 O3 10_555 2_655 44.91(7)
Sr1 Sr1 O3 10_555 3_665 44.91(12)
Sr2 Sr1 Sr2 . 2_655 102.709(14)
Sr2 Sr1 Sr2 . 3_665 102.708(14)
Sr2 Sr1 Sr2 . 4_654 93.831(10)
Sr2 Sr1 Sr2 . 5_664 161.215(15)
Sr2 Sr1 Sr2 . 6_554 64.446(8)
Sr2 Sr1 P1 . . 110.89(2)
Sr2 Sr1 P1 . 2_655 57.472(12)
Sr2 Sr1 P1 . 3_665 143.74(3)
Sr2 Sr1 P1 . 4_665 49.43(2)
Sr2 Sr1 P1 . 5_555 54.82(3)
Sr2 Sr1 P1 . 6_655 121.14(2)
Sr2 Sr1 O1 . . 121.86(10)
Sr2 Sr1 O1 . 2_655 71.20(6)
Sr2 Sr1 O1 . 3_665 135.39(9)
Sr2 Sr1 O2 . . 77.36(6)
Sr2 Sr1 O2 . 2_655 137.56(7)
Sr2 Sr1 O2 . 3_665 39.14(7)
Sr2 Sr1 O3 . . 32.51(12)
Sr2 Sr1 O3 . 2_655 104.98(8)
Sr2 Sr1 O3 . 3_665 70.54(10)
Sr2 Sr1 Sr2 2_655 3_665 102.709(17)
Sr2 Sr1 Sr2 2_655 4_654 64.446(10)
Sr2 Sr1 Sr2 2_655 5_664 93.831(12)
Sr2 Sr1 Sr2 2_655 6_554 161.216(13)
Sr2 Sr1 P1 2_655 . 143.74(2)
Sr2 Sr1 P1 2_655 2_655 110.89(4)
Sr2 Sr1 P1 2_655 3_665 57.47(2)
Sr2 Sr1 P1 2_655 4_665 121.14(3)
Sr2 Sr1 P1 2_655 5_555 49.43(3)
Sr2 Sr1 P1 2_655 6_655 54.82(4)
Sr2 Sr1 O1 2_655 . 135.39(10)
Sr2 Sr1 O1 2_655 2_655 121.86(16)
Sr2 Sr1 O1 2_655 3_665 71.20(12)
Sr2 Sr1 O2 2_655 . 39.14(6)
Sr2 Sr1 O2 2_655 2_655 77.36(10)
Sr2 Sr1 O2 2_655 3_665 137.56(7)
Sr2 Sr1 O3 2_655 . 70.54(12)
Sr2 Sr1 O3 2_655 2_655 32.51(17)
Sr2 Sr1 O3 2_655 3_665 104.98(14)
Sr2 Sr1 Sr2 3_665 4_654 161.216(12)
Sr2 Sr1 Sr2 3_665 5_664 64.446(11)
Sr2 Sr1 Sr2 3_665 6_554 93.831(14)
Sr2 Sr1 P1 3_665 . 57.472(14)
Sr2 Sr1 P1 3_665 2_655 143.74(4)
Sr2 Sr1 P1 3_665 3_665 110.89(2)
Sr2 Sr1 P1 3_665 4_665 54.82(2)
Sr2 Sr1 P1 3_665 5_555 121.14(3)
Sr2 Sr1 P1 3_665 6_655 49.43(4)
Sr2 Sr1 O1 3_665 . 71.20(8)
Sr2 Sr1 O1 3_665 2_655 135.39(16)
Sr2 Sr1 O1 3_665 3_665 121.86(9)
Sr2 Sr1 O2 3_665 . 137.56(7)
Sr2 Sr1 O2 3_665 2_655 39.14(9)
Sr2 Sr1 O2 3_665 3_665 77.36(7)
Sr2 Sr1 O3 3_665 . 104.97(10)
Sr2 Sr1 O3 3_665 2_655 70.54(17)
Sr2 Sr1 O3 3_665 3_665 32.51(9)
Sr2 Sr1 Sr2 4_654 5_664 101.384(15)
Sr2 Sr1 Sr2 4_654 6_554 101.384(15)
Sr2 Sr1 P1 4_654 . 124.45(2)
Sr2 Sr1 P1 4_654 2_655 54.03(3)
Sr2 Sr1 P1 4_654 3_665 51.08(2)
Sr2 Sr1 P1 4_654 4_665 142.99(2)
Sr2 Sr1 P1 4_654 5_555 62.18(3)
Sr2 Sr1 P1 4_654 6_655 113.93(4)
Sr2 Sr1 O1 4_654 . 107.51(9)
Sr2 Sr1 O1 4_654 2_655 58.66(15)
Sr2 Sr1 O1 4_654 3_665 42.73(10)
Sr2 Sr1 O2 4_654 . 38.11(7)
Sr2 Sr1 O2 4_654 2_655 122.16(9)
Sr2 Sr1 O2 4_654 3_665 121.42(7)
Sr2 Sr1 O3 4_654 . 84.26(12)
Sr2 Sr1 O3 4_654 2_655 96.79(16)
Sr2 Sr1 O3 4_654 3_665 159.41(10)
Sr2 Sr1 Sr2 5_664 6_554 101.384(14)
Sr2 Sr1 P1 5_664 . 51.08(2)
Sr2 Sr1 P1 5_664 2_655 124.45(2)
Sr2 Sr1 P1 5_664 3_665 54.03(3)
Sr2 Sr1 P1 5_664 4_665 113.93(3)
Sr2 Sr1 P1 5_664 5_555 142.99(3)
Sr2 Sr1 P1 5_664 6_655 62.179(15)
Sr2 Sr1 O1 5_664 . 42.73(9)
Sr2 Sr1 O1 5_664 2_655 107.51(8)
Sr2 Sr1 O1 5_664 3_665 58.66(10)
Sr2 Sr1 O2 5_664 . 121.42(6)
Sr2 Sr1 O2 5_664 2_655 38.11(7)
Sr2 Sr1 O2 5_664 3_665 122.15(7)
Sr2 Sr1 O3 5_664 . 159.41(7)
Sr2 Sr1 O3 5_664 2_655 84.26(10)
Sr2 Sr1 O3 5_664 3_665 96.79(9)
Sr2 Sr1 P1 6_554 . 54.03(2)
Sr2 Sr1 P1 6_554 2_655 51.08(4)
Sr2 Sr1 P1 6_554 3_665 124.45(2)
Sr2 Sr1 P1 6_554 4_665 62.179(17)
Sr2 Sr1 P1 6_554 5_555 113.93(2)
Sr2 Sr1 P1 6_554 6_655 142.99(4)
Sr2 Sr1 O1 6_554 . 58.66(9)
Sr2 Sr1 O1 6_554 2_655 42.73(15)
Sr2 Sr1 O1 6_554 3_665 107.51(11)
Sr2 Sr1 O2 6_554 . 122.16(6)
Sr2 Sr1 O2 6_554 2_655 121.42(10)
Sr2 Sr1 O2 6_554 3_665 38.11(7)
Sr2 Sr1 O3 6_554 . 96.79(11)
Sr2 Sr1 O3 6_554 2_655 159.41(13)
Sr2 Sr1 O3 6_554 3_665 84.26(14)
P1 Sr1 P1 . 2_655 98.68(4)
P1 Sr1 P1 . 3_665 98.68(3)
P1 Sr1 P1 . 4_665 74.77(3)
P1 Sr1 P1 . 5_555 165.69(3)
P1 Sr1 P1 . 6_655 94.92(4)
P1 Sr1 O1 . . 17.91(10)
P1 Sr1 O1 . 2_655 82.78(15)
P1 Sr1 O1 . 3_665 93.03(12)
P1 Sr1 O2 . . 162.46(7)
P1 Sr1 O2 . 2_655 68.82(9)
P1 Sr1 O2 . 3_665 72.19(8)
P1 Sr1 O3 . . 139.94(14)
P1 Sr1 O3 . 2_655 121.32(16)
P1 Sr1 O3 . 3_665 74.91(11)
P1 Sr1 P1 2_655 3_665 98.68(3)
P1 Sr1 P1 2_655 4_665 94.92(3)
P1 Sr1 P1 2_655 5_555 74.77(3)
P1 Sr1 P1 2_655 6_655 165.69(5)
P1 Sr1 O1 2_655 . 93.03(7)
P1 Sr1 O1 2_655 2_655 17.91(11)
P1 Sr1 O1 2_655 3_665 82.78(8)
P1 Sr1 O2 2_655 . 72.19(7)
P1 Sr1 O2 2_655 2_655 162.46(7)
P1 Sr1 O2 2_655 3_665 68.82(7)
P1 Sr1 O3 2_655 . 74.91(6)
P1 Sr1 O3 2_655 2_655 139.94(16)
P1 Sr1 O3 2_655 3_665 121.32(12)
P1 Sr1 P1 3_665 4_665 165.69(3)
P1 Sr1 P1 3_665 5_555 94.92(4)
P1 Sr1 P1 3_665 6_655 74.77(3)
P1 Sr1 O1 3_665 . 82.78(11)
P1 Sr1 O1 3_665 2_655 93.03(10)
P1 Sr1 O1 3_665 3_665 17.91(9)
P1 Sr1 O2 3_665 . 68.82(7)
P1 Sr1 O2 3_665 2_655 72.19(9)
P1 Sr1 O2 3_665 3_665 162.46(7)
P1 Sr1 O3 3_665 . 121.32(14)
P1 Sr1 O3 3_665 2_655 74.91(9)
P1 Sr1 O3 3_665 3_665 139.94(12)
P1 Sr1 P1 4_665 5_555 92.91(4)
P1 Sr1 P1 4_665 6_655 92.91(4)
P1 Sr1 O1 4_665 . 92.12(11)
P1 Sr1 O1 4_665 2_655 98.64(11)
P1 Sr1 O1 4_665 3_665 167.16(12)
P1 Sr1 O2 4_665 . 120.13(7)
P1 Sr1 O2 4_665 2_655 93.52(9)
P1 Sr1 O2 4_665 3_665 27.35(7)
P1 Sr1 O3 4_665 . 66.67(14)
P1 Sr1 O3 4_665 2_655 97.37(12)
P1 Sr1 O3 4_665 3_665 26.49(12)
P1 Sr1 P1 5_555 6_655 92.91(4)
P1 Sr1 O1 5_555 . 167.16(7)
P1 Sr1 O1 5_555 2_655 92.12(13)
P1 Sr1 O1 5_555 3_665 98.64(12)
P1 Sr1 O2 5_555 . 27.35(7)
P1 Sr1 O2 5_555 2_655 120.13(9)
P1 Sr1 O2 5_555 3_665 93.52(8)
P1 Sr1 O3 5_555 . 26.49(14)
P1 Sr1 O3 5_555 2_655 66.67(14)
P1 Sr1 O3 5_555 3_665 97.37(10)
P1 Sr1 O1 6_655 . 98.64(7)
P1 Sr1 O1 6_655 2_655 167.16(8)
P1 Sr1 O1 6_655 3_665 92.12(9)
P1 Sr1 O2 6_655 . 93.52(7)
P1 Sr1 O2 6_655 2_655 27.35(9)
P1 Sr1 O2 6_655 3_665 120.13(7)
P1 Sr1 O3 6_655 . 97.37(7)
P1 Sr1 O3 6_655 2_655 26.49(16)
P1 Sr1 O3 6_655 3_665 66.67(13)
O1 Sr1 O1 . 2_655 75.43(14)
O1 Sr1 O1 . 3_665 75.43(16)
O1 Sr1 O2 . . 144.89(12)
O1 Sr1 O2 . 2_655 71.29(11)
O1 Sr1 O2 . 3_665 85.58(13)
O1 Sr1 O3 . . 153.99(16)
O1 Sr1 O3 . 2_655 124.30(15)
O1 Sr1 O3 . 3_665 92.39(14)
O1 Sr1 O1 2_655 3_665 75.43(13)
O1 Sr1 O2 2_655 . 85.58(17)
O1 Sr1 O2 2_655 2_655 144.89(12)
O1 Sr1 O2 2_655 3_665 71.29(13)
O1 Sr1 O3 2_655 . 92.39(10)
O1 Sr1 O3 2_655 2_655 154.0(2)
O1 Sr1 O3 2_655 3_665 124.30(18)
O1 Sr1 O2 3_665 . 71.29(13)
O1 Sr1 O2 3_665 2_655 85.58(11)
O1 Sr1 O2 3_665 3_665 144.89(12)
O1 Sr1 O3 3_665 . 124.30(17)
O1 Sr1 O3 3_665 2_655 92.39(14)
O1 Sr1 O3 3_665 3_665 153.99(13)
O2 Sr1 O2 . 2_655 116.18(11)
O2 Sr1 O2 . 3_665 116.18(9)
O2 Sr1 O3 . . 53.47(15)
O2 Sr1 O3 . 2_655 68.65(18)
O2 Sr1 O3 . 3_665 122.60(13)
O2 Sr1 O2 2_655 3_665 116.18(12)
O2 Sr1 O3 2_655 . 122.60(9)
O2 Sr1 O3 2_655 2_655 53.47(17)
O2 Sr1 O3 2_655 3_665 68.65(13)
O2 Sr1 O3 3_665 . 68.65(15)
O2 Sr1 O3 3_665 2_655 122.60(12)
O2 Sr1 O3 3_665 3_665 53.47(14)
O3 Sr1 O3 . 2_655 75.38(13)
O3 Sr1 O3 . 3_665 75.38(15)
O3 Sr1 O3 2_655 3_665 75.4(2)
Sr1 Sr2 Sr1 . 4_655 108.742(16)
Sr1 Sr2 Sr1 . 7_655 86.169(11)
Sr1 Sr2 Sr1 . 10_555 51.196(12)
Sr1 Sr2 Sr2 . 2_555 95.835(12)
Sr1 Sr2 Sr2 . 3_555 145.779(15)
Sr1 Sr2 Sr2 . 5_554 98.566(10)
Sr1 Sr2 Sr2 . 5_555 149.582(12)
Sr1 Sr2 Sr2 . 6_554 55.955(12)
Sr1 Sr2 Sr2 . 6_555 98.833(13)
Sr1 Sr2 P1 . 2_655 55.47(2)
Sr1 Sr2 P1 . 2_656 104.37(2)
Sr1 Sr2 P1 . 4_665 50.94(3)
Sr1 Sr2 P1 . 5_555 49.80(3)
Sr1 Sr2 P1 . 6_545 145.01(3)
Sr1 Sr2 O1 . 6_545 124.14(12)
Sr1 Sr2 O2 . 3_665 42.63(11)
Sr1 Sr2 O2 . 4_655 117.52(6)
Sr1 Sr2 O2 . 7_655 69.01(6)
Sr1 Sr2 O2 . 12_665 70.50(8)
Sr1 Sr2 O3 . . 34.03(8)
Sr1 Sr2 O4 . . 122.418(17)
Sr1 Sr2 Cu . . 100.229(10)
Sr1 Sr2 Cu . 4_555 133.454(17)
Sr1 Sr2 Sr1 4_655 7_655 53.380(15)
Sr1 Sr2 Sr1 4_655 10_555 86.169(11)
Sr1 Sr2 Sr2 4_655 2_555 149.396(11)
Sr1 Sr2 Sr2 4_655 3_555 102.874(12)
Sr1 Sr2 Sr2 4_655 5_554 103.626(17)
Sr1 Sr2 Sr2 4_655 5_555 59.599(14)
Sr1 Sr2 Sr2 4_655 6_554 149.210(18)
Sr1 Sr2 Sr2 4_655 6_555 96.743(13)
Sr1 Sr2 P1 4_655 2_655 101.56(4)
Sr1 Sr2 P1 4_655 2_656 49.69(4)
Sr1 Sr2 P1 4_655 4_665 136.87(3)
Sr1 Sr2 P1 4_655 5_555 58.99(3)
Sr1 Sr2 P1 4_655 6_545 60.19(4)
Sr1 Sr2 O1 4_655 6_545 38.89(10)
Sr1 Sr2 O2 4_655 3_665 150.75(11)
Sr1 Sr2 O2 4_655 4_655 45.01(9)
Sr1 Sr2 O2 4_655 7_655 98.39(10)
Sr1 Sr2 O2 4_655 12_665 117.04(9)
Sr1 Sr2 O3 4_655 . 77.40(12)
Sr1 Sr2 O4 4_655 . 128.724(12)
Sr1 Sr2 Cu 4_655 . 140.362(13)
Sr1 Sr2 Cu 4_655 4_555 103.869(9)
Sr1 Sr2 Sr1 7_655 10_555 108.742(16)
Sr1 Sr2 Sr2 7_655 2_555 149.396(11)
Sr1 Sr2 Sr2 7_655 3_555 102.874(12)
Sr1 Sr2 Sr2 7_655 5_554 59.599(14)
Sr1 Sr2 Sr2 7_655 5_555 103.626(17)
Sr1 Sr2 Sr2 7_655 6_554 96.743(13)
Sr1 Sr2 Sr2 7_655 6_555 149.210(18)
Sr1 Sr2 P1 7_655 2_655 49.69(4)
Sr1 Sr2 P1 7_655 2_656 101.56(4)
Sr1 Sr2 P1 7_655 4_665 136.87(3)
Sr1 Sr2 P1 7_655 5_555 58.99(3)
Sr1 Sr2 P1 7_655 6_545 60.19(4)
Sr1 Sr2 O1 7_655 6_545 38.89(10)
Sr1 Sr2 O2 7_655 3_665 117.04(9)
Sr1 Sr2 O2 7_655 4_655 98.39(10)
Sr1 Sr2 O2 7_655 7_655 45.01(9)
Sr1 Sr2 O2 7_655 12_665 150.75(11)
Sr1 Sr2 O3 7_655 . 77.40(12)
Sr1 Sr2 O4 7_655 . 128.724(12)
Sr1 Sr2 Cu 7_655 . 103.869(9)
Sr1 Sr2 Cu 7_655 4_555 140.362(13)
Sr1 Sr2 Sr2 10_555 2_555 95.835(12)
Sr1 Sr2 Sr2 10_555 3_555 145.779(15)
Sr1 Sr2 Sr2 10_555 5_554 149.582(12)
Sr1 Sr2 Sr2 10_555 5_555 98.566(10)
Sr1 Sr2 Sr2 10_555 6_554 98.833(13)
Sr1 Sr2 Sr2 10_555 6_555 55.955(12)
Sr1 Sr2 P1 10_555 2_655 104.37(2)
Sr1 Sr2 P1 10_555 2_656 55.47(2)
Sr1 Sr2 P1 10_555 4_665 50.94(3)
Sr1 Sr2 P1 10_555 5_555 49.80(3)
Sr1 Sr2 P1 10_555 6_545 145.01(3)
Sr1 Sr2 O1 10_555 6_545 124.14(12)
Sr1 Sr2 O2 10_555 3_665 70.50(8)
Sr1 Sr2 O2 10_555 4_655 69.01(6)
Sr1 Sr2 O2 10_555 7_655 117.52(6)
Sr1 Sr2 O2 10_555 12_665 42.63(11)
Sr1 Sr2 O3 10_555 . 34.03(8)
Sr1 Sr2 O4 10_555 . 122.418(17)
Sr1 Sr2 Cu 10_555 . 133.454(17)
Sr1 Sr2 Cu 10_555 4_555 100.229(10)
Sr2 Sr2 Sr2 2_555 3_555 60.000(15)
Sr2 Sr2 Sr2 2_555 5_554 90.000(16)
Sr2 Sr2 Sr2 2_555 5_555 90.000(16)
Sr2 Sr2 Sr2 2_555 6_554 60.746(13)
Sr2 Sr2 Sr2 2_555 6_555 60.746(13)
Sr2 Sr2 P1 2_555 2_655 107.42(4)
Sr2 Sr2 P1 2_555 2_656 107.42(4)
Sr2 Sr2 P1 2_555 4_665 50.79(3)
Sr2 Sr2 P1 2_555 5_555 140.78(4)
Sr2 Sr2 P1 2_555 6_545 108.24(4)
Sr2 Sr2 O1 2_555 6_545 135.04(14)
Sr2 Sr2 O2 2_555 3_665 54.11(11)
Sr2 Sr2 O2 2_555 4_655 107.48(10)
Sr2 Sr2 O2 2_555 7_655 107.48(10)
Sr2 Sr2 O2 2_555 12_665 54.11(11)
Sr2 Sr2 O3 2_555 . 119.69(13)
Sr2 Sr2 O4 2_555 . 30.000(11)
Sr2 Sr2 Cu 2_555 . 45.656(10)
Sr2 Sr2 Cu 2_555 4_555 45.656(10)
Sr2 Sr2 Sr2 3_555 5_554 60.746(9)
Sr2 Sr2 Sr2 3_555 5_555 60.746(9)
Sr2 Sr2 Sr2 3_555 6_554 90.000(15)
Sr2 Sr2 Sr2 3_555 6_555 90.000(15)
Sr2 Sr2 P1 3_555 2_655 105.92(2)
Sr2 Sr2 P1 3_555 2_656 105.92(2)
Sr2 Sr2 P1 3_555 4_665 110.79(4)
Sr2 Sr2 P1 3_555 5_555 159.22(4)
Sr2 Sr2 P1 3_555 6_545 48.24(4)
Sr2 Sr2 O1 3_555 6_545 75.04(14)
Sr2 Sr2 O2 3_555 3_665 106.33(11)
Sr2 Sr2 O2 3_555 4_655 94.04(7)
Sr2 Sr2 O2 3_555 7_655 94.04(7)
Sr2 Sr2 O2 3_555 12_665 106.33(11)
Sr2 Sr2 O3 3_555 . 179.69(13)
Sr2 Sr2 O4 3_555 . 30.000(11)
Sr2 Sr2 Cu 3_555 . 45.656(9)
Sr2 Sr2 Cu 3_555 4_555 45.656(9)
Sr2 Sr2 Sr2 5_554 5_555 111.295(12)
Sr2 Sr2 Sr2 5_554 6_554 58.508(11)
Sr2 Sr2 Sr2 5_554 6_555 147.22(2)
Sr2 Sr2 P1 5_554 2_655 45.770(19)
Sr2 Sr2 P1 5_554 2_656 149.30(3)
Sr2 Sr2 P1 5_554 4_665 115.927(19)
Sr2 Sr2 P1 5_554 5_555 110.91(2)
Sr2 Sr2 P1 5_554 6_545 57.594(12)
Sr2 Sr2 O1 5_554 6_545 66.50(6)
Sr2 Sr2 O2 5_554 3_665 89.44(7)
Sr2 Sr2 O2 5_554 4_655 137.04(6)
Sr2 Sr2 O2 5_554 7_655 33.31(7)
Sr2 Sr2 O2 5_554 12_665 139.31(10)
Sr2 Sr2 O3 5_554 . 119.35(4)
Sr2 Sr2 O4 5_554 . 73.612(13)
Sr2 Sr2 Cu 5_554 . 44.344(12)
Sr2 Sr2 Cu 5_554 4_555 105.054(16)
Sr2 Sr2 Sr2 5_555 6_554 147.22(2)
Sr2 Sr2 Sr2 5_555 6_555 58.508(11)
Sr2 Sr2 P1 5_555 2_655 149.30(3)
Sr2 Sr2 P1 5_555 2_656 45.770(19)
Sr2 Sr2 P1 5_555 4_665 115.927(19)
Sr2 Sr2 P1 5_555 5_555 110.91(2)
Sr2 Sr2 P1 5_555 6_545 57.594(12)
Sr2 Sr2 O1 5_555 6_545 66.50(6)
Sr2 Sr2 O2 5_555 3_665 139.31(10)
Sr2 Sr2 O2 5_555 4_655 33.31(7)
Sr2 Sr2 O2 5_555 7_655 137.04(6)
Sr2 Sr2 O2 5_555 12_665 89.44(7)
Sr2 Sr2 O3 5_555 . 119.35(4)
Sr2 Sr2 O4 5_555 . 73.612(13)
Sr2 Sr2 Cu 5_555 . 105.054(16)
Sr2 Sr2 Cu 5_555 4_555 44.344(12)
Sr2 Sr2 Sr2 6_554 6_555 111.295(17)
Sr2 Sr2 P1 6_554 2_655 47.70(4)
Sr2 Sr2 P1 6_554 2_656 152.18(3)
Sr2 Sr2 P1 6_554 4_665 58.161(11)
Sr2 Sr2 P1 6_554 5_555 101.55(2)
Sr2 Sr2 P1 6_554 6_545 114.89(2)
Sr2 Sr2 O1 6_554 6_545 123.04(3)
Sr2 Sr2 O2 6_554 3_665 30.95(7)
Sr2 Sr2 O2 6_554 4_655 163.04(8)
Sr2 Sr2 O2 6_554 7_655 52.33(9)
Sr2 Sr2 O2 6_554 12_665 84.86(8)
Sr2 Sr2 O3 6_554 . 89.83(7)
Sr2 Sr2 O4 6_554 . 73.612(16)
Sr2 Sr2 Cu 6_554 . 44.344(11)
Sr2 Sr2 Cu 6_554 4_555 105.05(2)
Sr2 Sr2 P1 6_555 2_655 152.18(3)
Sr2 Sr2 P1 6_555 2_656 47.70(4)
Sr2 Sr2 P1 6_555 4_665 58.161(11)
Sr2 Sr2 P1 6_555 5_555 101.55(2)
Sr2 Sr2 P1 6_555 6_545 114.89(2)
Sr2 Sr2 O1 6_555 6_545 123.04(3)
Sr2 Sr2 O2 6_555 3_665 84.86(8)
Sr2 Sr2 O2 6_555 4_655 52.33(9)
Sr2 Sr2 O2 6_555 7_655 163.04(8)
Sr2 Sr2 O2 6_555 12_665 30.95(7)
Sr2 Sr2 O3 6_555 . 89.83(7)
Sr2 Sr2 O4 6_555 . 73.612(16)
Sr2 Sr2 Cu 6_555 . 105.05(2)
Sr2 Sr2 Cu 6_555 4_555 44.344(11)
P1 Sr2 P1 2_655 2_656 141.20(5)
P1 Sr2 P1 2_655 4_665 94.46(3)
P1 Sr2 P1 2_655 5_555 71.16(3)
P1 Sr2 P1 2_655 6_545 92.46(3)
P1 Sr2 O1 2_655 6_545 83.67(5)
P1 Sr2 O2 2_655 3_665 68.99(9)
P1 Sr2 O2 2_655 4_655 144.96(11)
P1 Sr2 O2 2_655 7_655 13.55(6)
P1 Sr2 O2 2_655 12_665 121.25(8)
P1 Sr2 O3 2_655 . 74.14(3)
P1 Sr2 O4 2_655 . 109.34(3)
P1 Sr2 Cu 2_655 . 73.17(3)
P1 Sr2 Cu 2_655 4_555 145.51(3)
P1 Sr2 P1 2_656 4_665 94.46(3)
P1 Sr2 P1 2_656 5_555 71.16(3)
P1 Sr2 P1 2_656 6_545 92.46(3)
P1 Sr2 O1 2_656 6_545 83.67(5)
P1 Sr2 O2 2_656 3_665 121.25(8)
P1 Sr2 O2 2_656 4_655 13.55(6)
P1 Sr2 O2 2_656 7_655 144.96(11)
P1 Sr2 O2 2_656 12_665 68.99(9)
P1 Sr2 O3 2_656 . 74.14(3)
P1 Sr2 O4 2_656 . 109.34(3)
P1 Sr2 Cu 2_656 . 145.51(3)
P1 Sr2 Cu 2_656 4_555 73.17(3)
P1 Sr2 P1 4_665 5_555 89.99(5)
P1 Sr2 P1 4_665 6_545 159.03(6)
P1 Sr2 O1 4_665 6_545 174.17(14)
P1 Sr2 O2 4_665 3_665 27.80(7)
P1 Sr2 O2 4_665 4_655 105.14(7)
P1 Sr2 O2 4_665 7_655 105.14(7)
P1 Sr2 O2 4_665 12_665 27.80(7)
P1 Sr2 O3 4_665 . 68.90(13)
P1 Sr2 O4 4_665 . 80.79(4)
P1 Sr2 Cu 4_665 . 82.58(3)
P1 Sr2 Cu 4_665 4_555 82.58(3)
P1 Sr2 P1 5_555 6_545 110.98(6)
P1 Sr2 O1 5_555 6_545 84.18(14)
P1 Sr2 O2 5_555 3_665 91.99(11)
P1 Sr2 O2 5_555 4_655 79.95(8)
P1 Sr2 O2 5_555 7_655 79.95(8)
P1 Sr2 O2 5_555 12_665 91.99(11)
P1 Sr2 O3 5_555 . 21.08(13)
P1 Sr2 O4 5_555 . 170.78(4)
P1 Sr2 Cu 5_555 . 142.813(10)
P1 Sr2 Cu 5_555 4_555 142.813(10)
P1 Sr2 O1 6_545 6_545 26.80(14)
P1 Sr2 O2 6_545 3_665 144.44(9)
P1 Sr2 O2 6_545 4_655 79.55(6)
P1 Sr2 O2 6_545 7_655 79.55(6)
P1 Sr2 O2 6_545 12_665 144.44(9)
P1 Sr2 O3 6_545 . 132.06(14)
P1 Sr2 O4 6_545 . 78.24(4)
P1 Sr2 Cu 6_545 . 80.53(4)
P1 Sr2 Cu 6_545 4_555 80.53(4)
O1 Sr2 O2 6_545 3_665 152.07(8)
O1 Sr2 O2 6_545 4_655 73.89(8)
O1 Sr2 O2 6_545 7_655 73.89(8)
O1 Sr2 O2 6_545 12_665 152.07(8)
O1 Sr2 O3 6_545 . 105.26(19)
O1 Sr2 O4 6_545 . 105.04(14)
O1 Sr2 Cu 6_545 . 102.09(11)
O1 Sr2 Cu 6_545 4_555 102.09(11)
O2 Sr2 O2 3_665 4_655 132.74(10)
O2 Sr2 O2 3_665 7_655 78.20(11)
O2 Sr2 O2 3_665 12_665 55.44(10)
O2 Sr2 O3 3_665 . 73.40(15)
O2 Sr2 O4 3_665 . 79.86(11)
O2 Sr2 Cu 3_665 . 65.37(9)
O2 Sr2 Cu 3_665 4_555 97.61(11)
O2 Sr2 O2 4_655 7_655 143.38(13)
O2 Sr2 O2 4_655 12_665 78.20(11)
O2 Sr2 O3 4_655 . 86.05(8)
O2 Sr2 O4 4_655 . 102.36(9)
O2 Sr2 Cu 4_655 . 137.17(8)
O2 Sr2 Cu 4_655 4_555 67.19(9)
O2 Sr2 O2 7_655 12_665 132.74(10)
O2 Sr2 O3 7_655 . 86.05(8)
O2 Sr2 O4 7_655 . 102.36(9)
O2 Sr2 Cu 7_655 . 67.19(9)
O2 Sr2 Cu 7_655 4_555 137.17(8)
O2 Sr2 O3 12_665 . 73.40(15)
O2 Sr2 O4 12_665 . 79.86(11)
O2 Sr2 Cu 12_665 . 97.61(11)
O2 Sr2 Cu 12_665 4_555 65.37(9)
O3 Sr2 O4 . . 149.69(13)
O3 Sr2 Cu . . 134.17(7)
O3 Sr2 Cu . 4_555 134.17(7)
O4 Sr2 Cu . . 36.187(8)
O4 Sr2 Cu . 4_555 36.187(8)
Cu Sr2 Cu . 4_555 72.373(15)
Sr1 P1 Sr1 . 4_664 142.25(3)
Sr1 P1 Sr1 . 7_665 105.233(19)
Sr1 P1 Sr1 . 10_554 57.68(3)
Sr1 P1 Sr2 . 3_664 121.34(5)
Sr1 P1 Sr2 . 3_665 67.06(2)
Sr1 P1 Sr2 . 4_664 136.92(3)
Sr1 P1 Sr2 . 5_664 68.73(4)
Sr1 P1 Sr2 . 6_554 66.98(3)
Sr1 P1 O1 . . 30.80(5)
Sr1 P1 O2 . 6_554 141.5(2)
Sr1 P1 O2 . 9_555 89.71(17)
Sr1 P1 O3 . 6_554 97.7(2)
Sr1 P1 Sr1 4_664 7_665 66.36(4)
Sr1 P1 Sr1 4_664 10_554 105.233(19)
Sr1 P1 Sr2 4_664 3_664 68.13(2)
Sr1 P1 Sr2 4_664 3_665 131.29(5)
Sr1 P1 Sr2 4_664 4_664 79.63(4)
Sr1 P1 Sr2 4_664 5_664 141.16(2)
Sr1 P1 Sr2 4_664 6_554 75.37(3)
Sr1 P1 O1 4_664 . 134.72(9)
Sr1 P1 O2 4_664 6_554 59.99(19)
Sr1 P1 O2 4_664 9_555 113.2(2)
Sr1 P1 O3 4_664 6_554 48.18(17)
Sr1 P1 Sr1 7_665 10_554 142.25(3)
Sr1 P1 Sr2 7_665 3_664 131.29(5)
Sr1 P1 Sr2 7_665 3_665 68.13(2)
Sr1 P1 Sr2 7_665 4_664 79.63(4)
Sr1 P1 Sr2 7_665 5_664 141.16(2)
Sr1 P1 Sr2 7_665 6_554 75.37(3)
Sr1 P1 O1 7_665 . 134.72(9)
Sr1 P1 O2 7_665 6_554 113.2(2)
Sr1 P1 O2 7_665 9_555 59.99(19)
Sr1 P1 O3 7_665 6_554 48.18(17)
Sr1 P1 Sr2 10_554 3_664 67.06(2)
Sr1 P1 Sr2 10_554 3_665 121.34(5)
Sr1 P1 Sr2 10_554 4_664 136.92(3)
Sr1 P1 Sr2 10_554 5_664 68.73(4)
Sr1 P1 Sr2 10_554 6_554 66.98(3)
Sr1 P1 O1 10_554 . 30.80(5)
Sr1 P1 O2 10_554 6_554 89.71(17)
Sr1 P1 O2 10_554 9_555 141.5(2)
Sr1 P1 O3 10_554 6_554 97.7(2)
Sr2 P1 Sr2 3_664 3_665 141.20(3)
Sr2 P1 Sr2 3_664 4_664 76.07(2)
Sr2 P1 Sr2 3_664 5_664 74.70(2)
Sr2 P1 Sr2 3_664 6_554 108.838(18)
Sr2 P1 O1 3_664 . 90.55(6)
Sr2 P1 O2 3_664 6_554 22.67(17)
Sr2 P1 O2 3_664 9_555 128.21(12)
Sr2 P1 O3 3_664 6_554 107.98(4)
Sr2 P1 Sr2 3_665 4_664 76.07(2)
Sr2 P1 Sr2 3_665 5_664 74.70(2)
Sr2 P1 Sr2 3_665 6_554 108.838(18)
Sr2 P1 O1 3_665 . 90.55(6)
Sr2 P1 O2 3_665 6_554 128.21(12)
Sr2 P1 O2 3_665 9_555 22.67(17)
Sr2 P1 O3 3_665 6_554 107.98(4)
Sr2 P1 Sr2 4_664 5_664 80.97(3)
Sr2 P1 Sr2 4_664 6_554 150.01(6)
Sr2 P1 O1 4_664 . 135.20(14)
Sr2 P1 O2 4_664 6_554 55.02(13)
Sr2 P1 O2 4_664 9_555 55.02(13)
Sr2 P1 O3 4_664 6_554 114.8(3)
Sr2 P1 Sr2 5_664 6_554 129.02(6)
Sr2 P1 O1 5_664 . 54.23(14)
Sr2 P1 O2 5_664 6_554 81.3(2)
Sr2 P1 O2 5_664 9_555 81.3(2)
Sr2 P1 O3 5_664 6_554 164.3(3)
Sr2 P1 O1 6_554 . 74.79(13)
Sr2 P1 O2 6_554 6_554 121.82(13)
Sr2 P1 O2 6_554 9_555 121.82(13)
Sr2 P1 O3 6_554 6_554 35.3(2)
O1 P1 O2 . 6_554 111.3(2)
O1 P1 O2 . 9_555 111.3(2)
O1 P1 O3 . 6_554 110.0(3)
O2 P1 O2 6_554 9_555 109.58(19)
O2 P1 O3 6_554 6_554 107.2(2)
O2 P1 O3 9_555 6_554 107.2(2)
Sr1 O1 Sr1 . 10_554 90.12(17)
Sr1 O1 Sr2 . 5_664 98.39(14)
Sr1 O1 P1 . . 131.30(12)
Sr1 O1 Sr2 10_554 5_664 98.39(14)
Sr1 O1 P1 10_554 . 131.30(12)
Sr2 O1 P1 5_664 . 98.97(17)
Sr1 O2 Sr2 . 2_655 98.23(10)
Sr1 O2 Sr2 . 4_654 96.88(12)
Sr1 O2 P1 . 5_555 92.7(2)
Sr2 O2 Sr2 2_655 4_654 115.74(13)
Sr2 O2 P1 2_655 5_555 97.17(15)
Sr2 O2 P1 4_654 5_555 143.78(16)
Sr1 O3 Sr1 . 10_555 90.19(13)
Sr1 O3 Sr2 . . 113.47(18)
Sr1 O3 P1 . 5_555 105.34(18)
Sr1 O3 Sr2 10_555 . 113.47(18)
Sr1 O3 P1 10_555 5_555 105.34(18)
Sr2 O3 P1 . 5_555 123.7(2)
Sr2 O4 Sr2 . 2_555 120.000(16)
Sr2 O4 Sr2 . 3_555 120.00(2)
Sr2 O4 Cu . . 90
Sr2 O4 Cu . 4_555 90
Sr2 O4 Sr2 2_555 3_555 120.00(2)
Sr2 O4 Cu 2_555 . 90
Sr2 O4 Cu 2_555 4_555 90
Sr2 O4 Cu 3_555 . 90
Sr2 O4 Cu 3_555 4_555 90
Cu O4 Cu . 4_555 180.0(5)
Sr2 Cu Sr2 . 2_555 88.688(15)
Sr2 Cu Sr2 . 3_555 88.688(15)
Sr2 Cu Sr2 . 4_554 180.0(5)
Sr2 Cu Sr2 . 5_554 91.312(15)
Sr2 Cu Sr2 . 6_554 91.312(15)
Sr2 Cu O4 . . 53.813(8)
Sr2 Cu O4 . 4_554 126.187(8)
Sr2 Cu Sr2 2_555 3_555 88.688(13)
Sr2 Cu Sr2 2_555 4_554 91.312(15)
Sr2 Cu Sr2 2_555 5_554 180.0(5)
Sr2 Cu Sr2 2_555 6_554 91.312(13)
Sr2 Cu O4 2_555 . 53.813(10)
Sr2 Cu O4 2_555 4_554 126.187(10)
Sr2 Cu Sr2 3_555 4_554 91.312(15)
Sr2 Cu Sr2 3_555 5_554 91.312(13)
Sr2 Cu Sr2 3_555 6_554 180.0(5)
Sr2 Cu O4 3_555 . 53.813(6)
Sr2 Cu O4 3_555 4_554 126.187(6)
Sr2 Cu Sr2 4_554 5_554 88.688(15)
Sr2 Cu Sr2 4_554 6_554 88.688(15)
Sr2 Cu O4 4_554 . 126.187(8)
Sr2 Cu O4 4_554 4_554 53.813(8)
Sr2 Cu Sr2 5_554 6_554 88.688(13)
Sr2 Cu O4 5_554 . 126.187(10)
Sr2 Cu O4 5_554 4_554 53.813(10)
Sr2 Cu O4 6_554 . 126.187(6)
Sr2 Cu O4 6_554 4_554 53.813(6)
O4 Cu O4 . 4_554 180.0(5)

loop_
_geom_bond_atom_site_label_1
_geom_bond_atom_site_label_2
_geom_bond_site_symmetry_2
_geom_bond_distance
Sr1 Sr1 7_655 5.6575
Sr1 Sr1 7_665 5.6575
Sr1 Sr1 7_765 5.6575
Sr1 Sr1 10_554 3.6447(9)
Sr1 Sr1 10_555 3.6493(9)
Sr1 Sr2 . 4.2232(5)
Sr1 Sr2 2_655 4.2232(7)
Sr1 Sr2 3_665 4.2232(7)
Sr1 Sr2 4_654 4.0572(7)
Sr1 Sr2 5_664 4.0572(6)
Sr1 Sr2 6_554 4.0572(8)
Sr1 P1 . 3.7780(17)
Sr1 P1 2_655 3.7780(14)
Sr1 P1 3_665 3.778(2)
Sr1 P1 4_665 3.3340(16)
Sr1 P1 5_555 3.334(2)
Sr1 P1 6_655 3.3340(13)
Sr1 O1 . 2.575(4)
Sr1 O1 2_655 2.575(3)
Sr1 O1 3_665 2.575(5)
Sr1 O2 . 2.890(4)
Sr1 O2 2_655 2.890(4)
Sr1 O2 3_665 2.890(5)
Sr1 O3 . 2.576(3)
Sr1 O3 2_655 2.576(3)
Sr1 O3 3_665 2.576(5)
Sr2 Sr2 2_555 4.3175(11)
Sr2 Sr2 3_555 4.3175(9)
Sr2 Sr2 5_554 4.4175(4)
Sr2 Sr2 5_555 4.4175(4)
Sr2 Sr2 6_554 4.4175(5)
Sr2 Sr2 6_555 4.4175(5)
Sr2 P1 2_655 3.8665(7)
Sr2 P1 2_656 3.8665(7)
Sr2 P1 4_665 3.2613(15)
Sr2 P1 5_555 3.5676(19)
Sr2 P1 6_545 3.3874(14)
Sr2 O1 6_545 2.783(5)
Sr2 O2 3_665 2.693(3)
Sr2 O2 4_655 2.522(3)
Sr2 O2 7_655 2.522(3)
Sr2 O2 12_665 2.693(3)
Sr2 O3 . 2.474(5)
Sr2 O4 . 2.4927(7)
Sr2 Cu . 3.0885(6)
Sr2 Cu 4_555 3.0885(6)
P1 O1 . 1.546(6)
P1 O2 6_554 1.533(3)
P1 O2 9_555 1.533(3)
P1 O3 6_554 1.542(6)
O4 Cu . 1.8235
O4 Cu 4_555 1.8235
